data_2021052
loop_
_publ_author_name
'Strey, Mark'
'Jones, Peter G.'

_publ_section_title
;
 Pyridine 1:1 adducts of urea (Z&#x2032; = 1) and thiourea (Z&#x2032; = 8)
;
_journal_coeditor_code OV3109
_journal_issue 4
_journal_name_full 'Acta Crystallographica Section C Structural Chemistry'
_journal_paper_doi 10.1107/S2053229618002632
_journal_volume 74
_journal_year 2018
_chemical_formula_iupac 'C5 H5 N, C H4 N2 S'
_chemical_formula_moiety 'C5 H5 N, C H4 N2 S'
_chemical_formula_sum 'C6 H9 N3 S'
_chemical_formula_weight 155.22
_chemical_name_systematic
;
Pyridine--thiourea (1/1)
;
_space_group_crystal_system monoclinic
_space_group_IT_number 14
_space_group_name_Hall '-P 2yn'
_space_group_name_H-M_alt 'P 1 21/n 1'
_symmetry_space_group_name_Hall '-P 2yn'
_symmetry_space_group_name_H-M 'P 1 21/n 1'
_atom_sites_solution_hydrogens mixed
_atom_sites_solution_primary direct
_atom_sites_solution_secondary difmap
_audit_creation_method SHELXL-2017/1
_cell_angle_alpha 90
_cell_angle_beta 95.778(4)
_cell_angle_gamma 90
_cell_formula_units_Z 32
_cell_length_a 22.1150(10)
_cell_length_b 8.4863(4)
_cell_length_c 34.1306(17)
_cell_measurement_reflns_used 11298
_cell_measurement_temperature 100(2)
_cell_measurement_theta_max 30.5930
_cell_measurement_theta_min 2.8890
_cell_volume 6372.9(5)
_computing_cell_refinement
;
CrysAlis PRO (Rigaku OD, 2015)
;
_computing_data_collection
;
CrysAlis PRO (Rigaku OD, 2015)
;
_computing_data_reduction
;
CrysAlis PRO (Rigaku OD, 2015)
;
_computing_molecular_graphics
;
XP (Siemens, 1994)
;
_computing_publication_material
;
SHELXL2017 (Sheldrick, 2015) and publCIF (Westrip, 2010)
;
_computing_structure_refinement
;
SHELXL2017 (Sheldrick, 2015)
;
_computing_structure_solution
;
SHELXS97 (Sheldrick, 2008)
;
_diffrn_ambient_temperature 100(2)
_diffrn_detector_area_resol_mean 16.1419
_diffrn_measured_fraction_theta_full 0.999
_diffrn_measured_fraction_theta_max 0.999
_diffrn_measurement_device_type 'Oxford Diffraction Xcalibur diffractometer with an Eos detector'
_diffrn_measurement_method '\w scan'
_diffrn_radiation_type MoK\a
_diffrn_radiation_wavelength 0.71073
_diffrn_reflns_av_R_equivalents 0.0818
_diffrn_reflns_limit_h_max 27
_diffrn_reflns_limit_h_min -27
_diffrn_reflns_limit_k_max 10
_diffrn_reflns_limit_k_min -10
_diffrn_reflns_limit_l_max 42
_diffrn_reflns_limit_l_min -42
_diffrn_reflns_number 142848
_diffrn_reflns_theta_full 25.242
_diffrn_reflns_theta_max 26.372
_diffrn_reflns_theta_min 2.305
_exptl_absorpt_coefficient_mu 0.334
_exptl_absorpt_correction_T_max 1.00000
_exptl_absorpt_correction_T_min 0.88117
_exptl_absorpt_correction_type multi-scan
_exptl_absorpt_process_details
;
<b>(Reference</b>)
;
_exptl_crystal_colour colourless
_exptl_crystal_density_diffrn 1.294
_exptl_crystal_description block
_exptl_crystal_F_000 2624
_exptl_crystal_size_max 0.4
_exptl_crystal_size_mid 0.2
_exptl_crystal_size_min 0.2
_refine_diff_density_max 0.621
_refine_diff_density_min -0.486
_refine_ls_extinction_method none
_refine_ls_goodness_of_fit_ref 1.085
_refine_ls_hydrogen_treatment mixed
_refine_ls_matrix_type full
_refine_ls_number_parameters 849
_refine_ls_number_reflns 13032
_refine_ls_number_restraints 496
_refine_ls_restrained_S_all 1.067
_refine_ls_R_factor_all 0.0778
_refine_ls_R_factor_gt 0.0539
_refine_ls_shift/su_max 0.001
_refine_ls_shift/su_mean 0.000
_refine_ls_structure_factor_coef Fsqd
_refine_ls_weighting_details 'w=1/[\s^2^(Fo^2^)+(0.0278P)^2^+4.9705P] where P=(Fo^2^+2Fc^2^)/3'
_refine_ls_weighting_scheme calc
_refine_ls_wR_factor_gt 0.1010
_refine_ls_wR_factor_ref 0.1103
_reflns_number_gt 9855
_reflns_number_total 13032
_reflns_threshold_expression 'I > 2\s(I)'
_cod_data_source_file ov3109sup1.cif
_cod_data_source_block 2
_cod_database_code 2021052
_shelx_space_group_comment
;
The symmetry employed for this shelxl refinement is uniquely defined
by the following loop, which should always be used as a source of
symmetry information in preference to the above space-group names.
They are only intended as comments.
;
_shelx_estimated_absorpt_t_min 0.878
_shelx_estimated_absorpt_t_max 0.936

loop_
_space_group_symop_operation_xyz
'x, y, z'
'-x+1/2, y+1/2, -z+1/2'
'-x, -y, -z'
'x-1/2, -y-1/2, z-1/2'

loop_
_atom_site_type_symbol
_atom_site_label
_atom_site_fract_x
_atom_site_fract_y
_atom_site_fract_z
_atom_site_U_iso_or_equiv
_atom_site_adp_type
_atom_site_calc_flag
_atom_site_occupancy
S S1 0.35748(3) 0.60605(7) 0.99756(2) 0.02239(14) Uani d 1
N N1 0.45615(10) 0.4737(2) 1.03477(6) 0.0211(4) Uani d 1
H H001 0.4918(8) 0.480(3) 1.0464(7) 0.039(9) Uiso d 1
H H002 0.4403(11) 0.385(2) 1.0283(7) 0.026(7) Uiso d 1
S S2 0.40600(3) 0.10505(7) 1.00629(2) 0.01941(13) Uani d 1
C C2 0.42858(10) 0.6066(3) 1.02203(6) 0.0163(5) Uani d 1
N N3 0.45858(9) 0.7410(2) 1.02935(6) 0.0215(4) Uani d 1
H H003 0.4945(7) 0.739(3) 1.0401(7) 0.022(7) Uiso d 1
H H004 0.4421(10) 0.828(2) 1.0217(7) 0.019(7) Uiso d 1
S S3 0.62245(4) 0.58909(8) 0.48593(2) 0.03750(19) Uani d 1
N N4 0.30448(9) 0.2419(2) 0.97559(6) 0.0210(4) Uani d 1
H H005 0.2694(7) 0.241(3) 0.9628(6) 0.024(7) Uiso d 1
H H006 0.3217(10) 0.328(2) 0.9822(7) 0.025(7) Uiso d 1
S S4 0.66172(3) 0.09288(7) 0.50672(2) 0.01924(13) Uani d 1
C C5 0.33361(10) 0.1067(3) 0.98340(6) 0.0161(5) Uani d 1
S S5 0.22744(3) 0.81554(7) 0.74391(2) 0.02026(14) Uani d 1
N N6 0.30475(9) -0.0258(2) 0.97248(6) 0.0198(4) Uani d 1
H H007 0.2684(7) -0.019(3) 0.9613(6) 0.019(7) Uiso d 1
H H008 0.3204(10) -0.117(2) 0.9783(7) 0.023(7) Uiso d 1
S S6 0.47744(3) 0.68878(7) 0.73669(2) 0.01850(13) Uani d 1
N N7 0.70501(10) 0.4627(2) 0.53815(6) 0.0228(5) Uani d 1
H H009 0.7343(9) 0.468(3) 0.5565(6) 0.025(7) Uiso d 1
H H010 0.6903(10) 0.373(2) 0.5310(7) 0.022(7) Uiso d 1
S S7 0.52571(3) 0.18867(7) 0.74828(2) 0.02359(15) Uani d 1
C C8 0.68235(10) 0.5927(3) 0.52107(7) 0.0196(5) Uani d 1
S S8 0.77511(3) 0.33692(7) 0.75430(2) 0.02023(14) Uani d 1
N N9 0.70853(9) 0.7296(2) 0.53228(7) 0.0234(5) Uani d 1
H H011 0.7395(9) 0.733(3) 0.5493(6) 0.031(8) Uiso d 1
H H012 0.6933(11) 0.817(2) 0.5237(7) 0.025(7) Uiso d 1
N N10 0.55887(10) 0.2264(2) 0.47727(6) 0.0219(5) Uani d 1
H H013 0.5248(9) 0.225(4) 0.4626(7) 0.046(9) Uiso d 1
H H014 0.5769(10) 0.314(2) 0.4818(7) 0.021(7) Uiso d 1
C C11 0.58952(10) 0.0924(3) 0.48378(6) 0.0169(5) Uani d 1
N N12 0.56189(10) -0.0407(3) 0.47201(6) 0.0240(5) Uani d 1
H H015 0.5260(7) -0.036(3) 0.4593(7) 0.032(8) Uiso d 1
H H016 0.5791(12) -0.130(2) 0.4766(8) 0.041(9) Uiso d 1
N N13 0.33147(10) 0.9496(3) 0.77174(7) 0.0245(5) Uani d 1
H H017 0.3671(8) 0.945(3) 0.7841(7) 0.037(8) Uiso d 1
H H018 0.3144(12) 1.038(2) 0.7664(8) 0.044(9) Uiso d 1
C C14 0.30148(10) 0.8156(3) 0.76387(6) 0.0171(5) Uani d 1
N N15 0.33136(9) 0.6815(2) 0.77197(6) 0.0199(4) Uani d 1
H H019 0.3691(7) 0.678(4) 0.7793(8) 0.050(10) Uiso d 1
H H020 0.3130(11) 0.595(2) 0.7675(7) 0.031(8) Uiso d 1
N N16 0.57806(9) 0.5550(2) 0.77025(6) 0.0214(4) Uani d 1
H H021 0.6124(8) 0.561(3) 0.7851(7) 0.032(8) Uiso d 1
H H022 0.5599(10) 0.467(2) 0.7647(7) 0.023(7) Uiso d 1
C C17 0.54961(10) 0.6884(3) 0.76023(6) 0.0160(5) Uani d 1
N N18 0.57860(9) 0.8231(2) 0.76957(6) 0.0217(4) Uani d 1
H H023 0.6163(7) 0.818(3) 0.7782(7) 0.031(8) Uiso d 1
H H024 0.5625(10) 0.912(2) 0.7640(7) 0.024(7) Uiso d 1
N N19 0.42818(11) 0.3181(3) 0.70984(8) 0.0350(6) Uani d 1
H H025 0.3941(9) 0.313(4) 0.6959(9) 0.069(11) Uiso d 1
H H026 0.4424(12) 0.407(2) 0.7178(8) 0.036(8) Uiso d 1
C C20 0.45859(11) 0.1856(3) 0.71932(7) 0.0238(5) Uani d 1
N N21 0.43533(11) 0.0519(3) 0.70486(8) 0.0399(6) Uani d 1
H H027 0.4015(9) 0.053(4) 0.6906(8) 0.064(11) Uiso d 1
H H028 0.4497(12) -0.037(2) 0.7135(8) 0.036(8) Uiso d 1
N N22 0.68147(10) 0.4728(3) 0.71279(6) 0.0234(5) Uani d 1
H H029 0.6474(8) 0.467(3) 0.6984(7) 0.035(8) Uiso d 1
H H030 0.6964(11) 0.562(2) 0.7205(7) 0.032(8) Uiso d 1
C C23 0.70616(10) 0.3392(3) 0.72677(6) 0.0170(5) Uani d 1
N N24 0.67587(9) 0.2060(3) 0.71831(6) 0.0229(5) Uani d 1
H H031 0.6390(7) 0.210(3) 0.7084(7) 0.032(8) Uiso d 1
H H032 0.6909(11) 0.118(2) 0.7263(7) 0.023(7) Uiso d 1
N N31 0.55098(9) 0.5978(3) 1.09869(6) 0.0293(5) Uani d 1
C C32 0.52704(12) 0.5290(3) 1.12861(8) 0.0294(6) Uani d 1
H H32 0.496175 0.452288 1.122728 0.035 Uiso calc 1
C C33 0.54444(11) 0.5627(3) 1.16759(7) 0.0292(6) Uani d 1
H H33 0.526035 0.510343 1.187941 0.035 Uiso calc 1
C C34 0.58889(12) 0.6733(3) 1.17638(8) 0.0330(6) Uani d 1
H H34 0.601530 0.700072 1.202968 0.040 Uiso calc 1
C C35 0.61484(12) 0.7447(3) 1.14609(8) 0.0348(7) Uani d 1
H H35 0.646242 0.820405 1.151371 0.042 Uiso calc 1
C C36 0.59455(11) 0.7046(3) 1.10795(8) 0.0305(6) Uani d 1
H H36 0.612406 0.755391 1.087145 0.037 Uiso calc 1
N N41 0.21202(10) 0.1318(3) 0.90870(6) 0.0421(7) Uani d 1
C C42 0.23560(12) 0.0622(3) 0.87907(8) 0.0351(7) Uani d 1
H H42 0.272076 0.003850 0.884756 0.042 Uiso calc 1
C C43 0.21074(13) 0.0691(3) 0.84078(8) 0.0352(7) Uani d 1
H H43 0.229622 0.018189 0.820416 0.042 Uiso calc 1
C C44 0.15766(12) 0.1518(4) 0.83273(8) 0.0369(7) Uani d 1
H H44 0.138967 0.158988 0.806485 0.044 Uiso calc 1
C C45 0.13186(12) 0.2239(3) 0.86281(8) 0.0346(7) Uani d 1
H H45 0.094949 0.281043 0.857894 0.041 Uiso calc 1
C C46 0.16046(13) 0.2117(4) 0.90012(8) 0.0415(8) Uani d 1
H H46 0.142710 0.262558 0.920956 0.050 Uiso calc 1
N N51 0.79654(10) 0.5786(3) 0.60253(7) 0.0334(5) Uani d 1
C C52 0.79162(14) 0.5598(4) 0.64099(10) 0.0457(8) Uani d 1
H H52 0.758729 0.499323 0.648804 0.055 Uiso calc 1
C C53 0.83318(17) 0.6258(4) 0.67027(8) 0.0531(10) Uani d 1
H H53 0.828899 0.610666 0.697435 0.064 Uiso calc 1
C C54 0.88000(15) 0.7127(4) 0.65828(9) 0.0470(8) Uani d 1
H H54 0.908912 0.759862 0.677194 0.056 Uiso calc 1
C C55 0.88498(13) 0.7312(3) 0.61978(9) 0.0382(7) Uani d 1
H H55 0.917360 0.791352 0.611164 0.046 Uiso calc 1
C C56 0.84334(12) 0.6631(3) 0.59328(8) 0.0314(6) Uani d 1
H H56 0.848049 0.676897 0.566137 0.038 Uiso calc 1
N N61 0.46171(9) 0.0960(3) 0.41273(6) 0.0322(5) Uani d 1
C C62 0.47216(12) 0.0411(3) 0.37746(8) 0.0326(6) Uani d 1
H H62 0.506994 -0.022861 0.375576 0.039 Uiso calc 1
C C63 0.43475(14) 0.0729(3) 0.34354(8) 0.0391(7) Uani d 1
H H63 0.443503 0.031203 0.318904 0.047 Uiso calc 1
C C64 0.38446(13) 0.1663(4) 0.34621(8) 0.0400(8) Uani d 1
H H64 0.357936 0.190524 0.323360 0.048 Uiso calc 1
C C65 0.37322(12) 0.2237(3) 0.38206(8) 0.0357(7) Uani d 1
H H65 0.338781 0.288347 0.384652 0.043 Uiso calc 1
C C66 0.41269(11) 0.1860(3) 0.41434(8) 0.0326(6) Uani d 1
H H66 0.404582 0.226478 0.439236 0.039 Uiso calc 1
N N71 0.42630(9) 0.8757(3) 0.83681(6) 0.0259(5) Uani d 1
C C72 0.39045(11) 0.8246(3) 0.86359(7) 0.0253(6) Uani d 1
H H72 0.350865 0.788486 0.854461 0.030 Uiso calc 1
C C73 0.40757(12) 0.8213(3) 0.90368(7) 0.0288(6) Uani d 1
H H73 0.380567 0.783340 0.921474 0.035 Uiso calc 1
C C74 0.46472(12) 0.8744(3) 0.91715(7) 0.0289(6) Uani d 1
H H74 0.477840 0.874354 0.944523 0.035 Uiso calc 1
C C75 0.50263(11) 0.9276(3) 0.89032(7) 0.0289(6) Uani d 1
H H75 0.542322 0.964612 0.898850 0.035 Uiso calc 1
C C76 0.48171(11) 0.9262(3) 0.85068(7) 0.0275(6) Uani d 1
H H76 0.508100 0.962898 0.832351 0.033 Uiso calc 1
N N81 0.67000(9) 0.6046(3) 0.83732(6) 0.0243(5) Uani d 1
C C82 0.63617(11) 0.6725(3) 0.86282(7) 0.0251(6) Uani d 1
H H82 0.597534 0.713109 0.853066 0.030 Uiso calc 1
C C83 0.65409(11) 0.6869(3) 0.90249(7) 0.0261(6) Uani d 1
H H83 0.628584 0.737018 0.919510 0.031 Uiso calc 1
C C84 0.71013(11) 0.6268(3) 0.91699(7) 0.0261(6) Uani d 1
H H84 0.723625 0.632960 0.944271 0.031 Uiso calc 1
C C85 0.74589(11) 0.5579(3) 0.89090(7) 0.0265(6) Uani d 1
H H85 0.784873 0.517218 0.899833 0.032 Uiso calc 1
C C86 0.72418(11) 0.5489(3) 0.85169(7) 0.0256(6) Uani d 1
H H86 0.749040 0.500630 0.833976 0.031 Uiso calc 1
N N91 0.33109(11) 0.1539(3) 0.64790(8) 0.0476(7) Uani d 1
C C92 0.32951(15) 0.1830(4) 0.60776(12) 0.0565(10) Uani d 1
H H92 0.362488 0.235049 0.597452 0.068 Uiso calc 1
C C93 0.27757(15) 0.1337(3) 0.58196(8) 0.0378(7) Uani d 1
H H93 0.274863 0.152088 0.554378 0.045 Uiso calc 1
C C94 0.23269(13) 0.0598(3) 0.59901(9) 0.0389(7) Uani d 1
H H94 0.197845 0.024419 0.582849 0.047 Uiso calc 1
C C95 0.23577(15) 0.0354(4) 0.63708(10) 0.0478(8) Uani d 1
H H95 0.203493 -0.016135 0.648304 0.057 Uiso calc 1
C C96 0.28394(15) 0.0830(4) 0.65948(9) 0.0456(8) Uani d 1
H H96 0.284421 0.063728 0.686928 0.055 Uiso calc 1
N N101 0.58170(10) 0.4063(3) 0.65106(6) 0.0297(5) Uani d 1
C C102 0.60672(11) 0.3337(3) 0.62232(8) 0.0278(6) Uani d 1
H H102 0.646026 0.289164 0.628062 0.033 Uiso calc 1
C C103 0.57852(12) 0.3193(3) 0.58426(7) 0.0284(6) Uani d 1
H H103 0.598032 0.265911 0.564553 0.034 Uiso calc 1
C C104 0.52173(12) 0.3841(3) 0.57573(7) 0.0305(6) Uani d 1
H H104 0.501523 0.377869 0.549866 0.037 Uiso calc 1
C C105 0.49475(12) 0.4579(3) 0.60523(8) 0.0306(6) Uani d 1
H H105 0.455140 0.501369 0.600285 0.037 Uiso calc 1
C C106 0.52607(12) 0.4678(3) 0.64214(8) 0.0301(6) Uani d 1
H H106 0.507382 0.520761 0.662273 0.036 Uiso calc 1

loop_
_atom_site_aniso_label
_atom_site_aniso_U_11
_atom_site_aniso_U_22
_atom_site_aniso_U_33
_atom_site_aniso_U_12
_atom_site_aniso_U_13
_atom_site_aniso_U_23
S1 0.0268(3) 0.0139(3) 0.0241(3) -0.0015(2) -0.0086(2) 0.0010(2)
N1 0.0220(11) 0.0147(11) 0.0253(12) -0.0004(9) -0.0035(9) -0.0010(9)
S2 0.0195(3) 0.0132(3) 0.0243(3) 0.0001(2) -0.0038(2) -0.0019(2)
C2 0.0223(12) 0.0146(11) 0.0123(11) -0.0024(10) 0.0037(9) -0.0019(9)
N3 0.0186(11) 0.0137(11) 0.0312(12) 0.0005(9) -0.0018(9) 0.0002(9)
S3 0.0542(5) 0.0136(3) 0.0380(4) -0.0013(3) -0.0279(3) -0.0010(3)
N4 0.0199(11) 0.0138(11) 0.0277(12) -0.0021(9) -0.0058(9) -0.0018(9)
S4 0.0199(3) 0.0130(3) 0.0233(3) 0.0000(2) -0.0058(2) -0.0011(2)
C5 0.0227(12) 0.0165(12) 0.0093(11) 0.0004(10) 0.0026(9) -0.0010(9)
S5 0.0188(3) 0.0152(3) 0.0250(3) 0.0007(2) -0.0067(2) -0.0009(2)
N6 0.0198(11) 0.0136(11) 0.0247(11) -0.0012(9) -0.0040(9) -0.0016(9)
S6 0.0159(3) 0.0169(3) 0.0216(3) 0.0008(2) -0.0034(2) 0.0012(2)
N7 0.0232(11) 0.0132(11) 0.0302(13) -0.0029(9) -0.0066(9) 0.0016(9)
S7 0.0227(3) 0.0165(3) 0.0293(3) 0.0015(2) -0.0085(3) -0.0022(3)
C8 0.0235(12) 0.0180(12) 0.0176(12) 0.0000(10) 0.0039(10) -0.0008(10)
S8 0.0174(3) 0.0181(3) 0.0237(3) 0.0003(2) -0.0055(2) 0.0000(2)
N9 0.0205(11) 0.0134(11) 0.0342(13) 0.0027(9) -0.0072(10) 0.0002(9)
N10 0.0213(11) 0.0146(11) 0.0279(12) 0.0001(9) -0.0066(9) -0.0010(9)
C11 0.0207(12) 0.0148(11) 0.0152(11) -0.0011(10) 0.0013(9) 0.0007(9)
N12 0.0220(11) 0.0161(11) 0.0317(13) -0.0016(9) -0.0082(9) -0.0020(9)
N13 0.0199(11) 0.0176(12) 0.0336(13) -0.0020(9) -0.0097(9) 0.0037(9)
C14 0.0196(12) 0.0191(12) 0.0121(11) 0.0009(10) -0.0007(9) 0.0010(9)
N15 0.0184(11) 0.0159(11) 0.0241(11) 0.0009(9) -0.0044(9) -0.0006(9)
N16 0.0197(11) 0.0163(11) 0.0263(12) 0.0014(9) -0.0070(9) -0.0008(9)
C17 0.0199(12) 0.0173(12) 0.0112(11) 0.0021(10) 0.0043(9) 0.0022(9)
N18 0.0163(11) 0.0172(11) 0.0302(12) -0.0011(9) -0.0034(9) 0.0037(9)
N19 0.0290(13) 0.0162(12) 0.0546(16) -0.0004(10) -0.0212(12) 0.0057(11)
C20 0.0267(13) 0.0160(12) 0.0270(13) -0.0028(10) -0.0054(10) 0.0025(10)
N21 0.0361(14) 0.0153(12) 0.0616(18) -0.0038(11) -0.0286(13) 0.0046(11)
N22 0.0235(11) 0.0182(11) 0.0259(12) 0.0022(9) -0.0105(9) -0.0031(9)
C23 0.0180(11) 0.0210(12) 0.0118(11) 0.0022(10) -0.0002(9) -0.0024(9)
N24 0.0200(11) 0.0175(11) 0.0289(12) -0.0018(9) -0.0085(9) 0.0011(9)
N31 0.0230(11) 0.0407(14) 0.0240(12) 0.0067(10) 0.0016(9) 0.0003(10)
C32 0.0257(14) 0.0265(14) 0.0362(16) -0.0023(11) 0.0041(12) -0.0059(12)
C33 0.0286(14) 0.0333(15) 0.0271(14) 0.0063(12) 0.0093(11) 0.0094(12)
C34 0.0271(14) 0.0449(18) 0.0263(14) 0.0072(13) -0.0010(11) -0.0086(13)
C35 0.0253(14) 0.0320(16) 0.0470(18) -0.0045(12) 0.0031(13) -0.0058(13)
C36 0.0243(14) 0.0331(15) 0.0351(16) 0.0049(12) 0.0085(11) 0.0124(13)
N41 0.0233(12) 0.084(2) 0.0188(12) -0.0059(13) -0.0002(9) -0.0029(12)
C42 0.0240(14) 0.0460(18) 0.0362(16) 0.0093(13) 0.0076(12) 0.0138(14)
C43 0.0434(17) 0.0375(17) 0.0270(15) -0.0050(14) 0.0144(13) -0.0090(13)
C44 0.0338(16) 0.0525(19) 0.0230(14) -0.0147(14) -0.0048(12) 0.0099(13)
C45 0.0194(13) 0.0368(17) 0.0478(18) 0.0024(12) 0.0052(12) 0.0115(14)
C46 0.0292(15) 0.060(2) 0.0370(17) -0.0079(15) 0.0126(13) -0.0228(15)
N51 0.0251(12) 0.0408(14) 0.0334(13) -0.0017(11) -0.0019(10) -0.0005(11)
C52 0.0379(17) 0.0422(19) 0.061(2) 0.0083(15) 0.0259(16) 0.0232(16)
C53 0.087(3) 0.058(2) 0.0156(15) 0.044(2) 0.0090(16) 0.0105(14)
C54 0.059(2) 0.0377(18) 0.0396(19) 0.0110(16) -0.0187(16) -0.0160(15)
C55 0.0331(16) 0.0328(16) 0.0467(19) -0.0036(13) -0.0049(13) 0.0011(14)
C56 0.0273(14) 0.0438(17) 0.0234(14) 0.0051(13) 0.0037(11) 0.0082(12)
N61 0.0223(11) 0.0535(16) 0.0204(11) 0.0015(11) -0.0009(9) 0.0022(11)
C62 0.0295(14) 0.0337(16) 0.0360(16) 0.0038(12) 0.0102(12) 0.0043(13)
C63 0.060(2) 0.0369(17) 0.0206(14) -0.0185(15) 0.0048(13) -0.0051(12)
C64 0.0418(17) 0.0429(18) 0.0312(16) -0.0168(15) -0.0173(13) 0.0141(14)
C65 0.0254(14) 0.0354(16) 0.0449(18) 0.0005(12) -0.0026(12) 0.0074(14)
C66 0.0233(14) 0.0476(18) 0.0273(14) -0.0031(13) 0.0041(11) -0.0064(13)
N71 0.0214(11) 0.0361(13) 0.0199(11) 0.0017(10) -0.0005(9) 0.0002(9)
C72 0.0169(12) 0.0321(15) 0.0266(14) 0.0011(11) 0.0012(10) -0.0026(11)
C73 0.0309(14) 0.0337(15) 0.0233(14) 0.0039(12) 0.0093(11) 0.0000(12)
C74 0.0339(15) 0.0301(15) 0.0215(13) 0.0112(12) -0.0037(11) -0.0035(11)
C75 0.0190(13) 0.0330(15) 0.0332(15) 0.0023(11) -0.0050(11) -0.0040(12)
C76 0.0203(13) 0.0369(16) 0.0263(14) 0.0013(12) 0.0066(10) 0.0023(12)
N81 0.0215(11) 0.0309(12) 0.0200(11) -0.0010(9) -0.0003(8) -0.0006(9)
C82 0.0195(12) 0.0279(14) 0.0276(14) 0.0054(11) 0.0012(10) 0.0045(11)
C83 0.0285(14) 0.0283(14) 0.0227(13) 0.0016(11) 0.0085(11) -0.0012(11)
C84 0.0305(14) 0.0305(15) 0.0165(12) -0.0043(12) -0.0013(10) 0.0002(11)
C85 0.0184(12) 0.0321(15) 0.0280(14) 0.0021(11) -0.0026(10) 0.0043(11)
C86 0.0204(13) 0.0316(15) 0.0256(14) 0.0015(11) 0.0062(10) 0.0000(11)
N91 0.0327(14) 0.0631(19) 0.0421(16) 0.0082(13) -0.0203(12) -0.0136(14)
C92 0.044(2) 0.0267(17) 0.106(3) 0.0014(15) 0.041(2) 0.0058(18)
C93 0.062(2) 0.0361(17) 0.0155(13) 0.0209(15) 0.0024(13) 0.0036(12)
C94 0.0355(16) 0.0347(17) 0.0450(19) 0.0056(13) -0.0029(14) -0.0147(14)
C95 0.055(2) 0.0388(19) 0.050(2) 0.0009(16) 0.0103(17) -0.0075(15)
C96 0.056(2) 0.049(2) 0.0332(17) 0.0122(17) 0.0099(15) 0.0114(15)
N101 0.0279(12) 0.0380(13) 0.0223(11) -0.0058(10) -0.0020(9) -0.0009(10)
C102 0.0193(12) 0.0285(14) 0.0349(15) 0.0002(11) -0.0006(11) 0.0012(12)
C103 0.0319(14) 0.0285(15) 0.0262(14) -0.0024(12) 0.0096(11) -0.0054(11)
C104 0.0351(15) 0.0354(16) 0.0194(13) -0.0086(13) -0.0053(11) -0.0011(12)
C105 0.0205(13) 0.0350(16) 0.0355(16) 0.0020(11) -0.0015(11) -0.0015(12)
C106 0.0260(14) 0.0393(16) 0.0260(14) -0.0011(12) 0.0070(11) -0.0075(12)

loop_
_atom_type_symbol
_atom_type_description
_atom_type_scat_dispersion_real
_atom_type_scat_dispersion_imag
_atom_type_scat_source
C C 0.0033 0.0016 'International Tables Vol C Tables 4.2.6.8 and 6.1.1.4'
H H 0.0000 0.0000 'International Tables Vol C Tables 4.2.6.8 and 6.1.1.4'
N N 0.0061 0.0033 'International Tables Vol C Tables 4.2.6.8 and 6.1.1.4'
S S 0.1246 0.1234 'International Tables Vol C Tables 4.2.6.8 and 6.1.1.4'

loop_
_geom_angle_atom_site_label_1
_geom_angle_atom_site_label_2
_geom_angle_atom_site_label_3
_geom_angle
C2 N1 H001 118(2)
C2 N1 H002 120.2(18)
H001 N1 H002 121(3)
N3 C2 N1 117.4(2)
N3 C2 S1 120.82(18)
N1 C2 S1 121.76(18)
C2 N3 H003 120.0(18)
C2 N3 H004 119.6(17)
H003 N3 H004 120(2)
C5 N4 H005 119.8(18)
C5 N4 H006 120.0(18)
H005 N4 H006 120(2)
N6 C5 N4 117.7(2)
N6 C5 S2 121.56(18)
N4 C5 S2 120.73(18)
C5 N6 H007 117.9(17)
C5 N6 H008 121.6(17)
H007 N6 H008 120(2)
C8 N7 H009 120.4(18)
C8 N7 H010 119.9(17)
H009 N7 H010 120(2)
N7 C8 N9 117.7(2)
N7 C8 S3 122.10(19)
N9 C8 S3 120.20(18)
C8 N9 H011 121.1(19)
C8 N9 H012 120.6(17)
H011 N9 H012 118(3)
C11 N10 H013 119(2)
C11 N10 H014 119.8(17)
H013 N10 H014 119(3)
N12 C11 N10 117.8(2)
N12 C11 S4 121.46(18)
N10 C11 S4 120.78(18)
C11 N12 H015 118.9(19)
C11 N12 H016 121(2)
H015 N12 H016 120(3)
C14 N13 H017 118.6(19)
C14 N13 H018 121(2)
H017 N13 H018 121(3)
N13 C14 N15 117.5(2)
N13 C14 S5 121.27(18)
N15 C14 S5 121.22(18)
C14 N15 H019 123(2)
C14 N15 H020 119.1(18)
H019 N15 H020 118(3)
C17 N16 H021 117.7(19)
C17 N16 H022 119.1(17)
H021 N16 H022 123(2)
N16 C17 N18 117.8(2)
N16 C17 S6 121.27(18)
N18 C17 S6 120.90(17)
C17 N18 H023 118.0(18)
C17 N18 H024 121.8(17)
H023 N18 H024 119(3)
C20 N19 H025 119(2)
C20 N19 H026 120.5(19)
H025 N19 H026 120(3)
N21 C20 N19 117.8(2)
N21 C20 S7 121.02(19)
N19 C20 S7 121.18(19)
C20 N21 H027 120(2)
C20 N21 H028 120.6(19)
H027 N21 H028 118(3)
C23 N22 H029 117.8(19)
C23 N22 H030 120.8(18)
H029 N22 H030 121(3)
N22 C23 N24 117.9(2)
N22 C23 S8 121.33(18)
N24 C23 S8 120.76(18)
C23 N24 H031 119.6(19)
C23 N24 H032 120.3(17)
H031 N24 H032 119(3)
C32 N31 C36 116.7(2)
N31 C32 C33 123.8(3)
N31 C32 H32 118.1
C33 C32 H32 118.1
C34 C33 C32 118.6(2)
C34 C33 H33 120.7
C32 C33 H33 120.7
C33 C34 C35 118.9(2)
C33 C34 H34 120.6
C35 C34 H34 120.6
C34 C35 C36 118.8(3)
C34 C35 H35 120.6
C36 C35 H35 120.6
N31 C36 C35 123.3(2)
N31 C36 H36 118.3
C35 C36 H36 118.3
C42 N41 C46 117.0(2)
N41 C42 C43 124.1(3)
N41 C42 H42 118.0
C43 C42 H42 118.0
C42 C43 C44 117.8(2)
C42 C43 H43 121.1
C44 C43 H43 121.1
C45 C44 C43 119.4(2)
C45 C44 H44 120.3
C43 C44 H44 120.3
C46 C45 C44 118.4(3)
C46 C45 H45 120.8
C44 C45 H45 120.8
N41 C46 C45 123.2(3)
N41 C46 H46 118.4
C45 C46 H46 118.4
C56 N51 C52 116.2(2)
N51 C52 C53 122.6(3)
N51 C52 H52 118.7
C53 C52 H52 118.7
C54 C53 C52 117.6(3)
C54 C53 H53 121.2
C52 C53 H53 121.2
C55 C54 C53 119.8(3)
C55 C54 H54 120.1
C53 C54 H54 120.1
C54 C55 C56 119.2(3)
C54 C55 H55 120.4
C56 C55 H55 120.4
N51 C56 C55 124.6(3)
N51 C56 H56 117.7
C55 C56 H56 117.7
C66 N61 C62 117.0(2)
N61 C62 C63 123.1(3)
N61 C62 H62 118.5
C63 C62 H62 118.5
C64 C63 C62 118.5(3)
C64 C63 H63 120.8
C62 C63 H63 120.8
C65 C64 C63 119.1(3)
C65 C64 H64 120.4
C63 C64 H64 120.4
C64 C65 C66 118.6(3)
C64 C65 H65 120.7
C66 C65 H65 120.7
N61 C66 C65 123.7(2)
N61 C66 H66 118.1
C65 C66 H66 118.1
C76 N71 C72 116.5(2)
N71 C72 C73 124.0(2)
N71 C72 H72 118.0
C73 C72 H72 118.0
C74 C73 C72 118.3(2)
C74 C73 H73 120.8
C72 C73 H73 120.8
C73 C74 C75 119.0(2)
C73 C74 H74 120.5
C75 C74 H74 120.5
C74 C75 C76 118.7(2)
C74 C75 H75 120.6
C76 C75 H75 120.6
N71 C76 C75 123.5(2)
N71 C76 H76 118.3
C75 C76 H76 118.3
C82 N81 C86 117.1(2)
N81 C82 C83 123.7(2)
N81 C82 H82 118.1
C83 C82 H82 118.1
C82 C83 C84 118.5(2)
C82 C83 H83 120.7
C84 C83 H83 120.7
C85 C84 C83 118.4(2)
C85 C84 H84 120.8
C83 C84 H84 120.8
C86 C85 C84 119.0(2)
C86 C85 H85 120.5
C84 C85 H85 120.5
N81 C86 C85 123.3(2)
N81 C86 H86 118.3
C85 C86 H86 118.3
C96 N91 C92 116.2(3)
N91 C92 C93 119.5(3)
N91 C92 H92 120.3
C93 C92 H92 120.3
C94 C93 C92 116.5(3)
C94 C93 H93 121.7
C92 C93 H93 121.7
C95 C94 C93 122.1(3)
C95 C94 H94 118.9
C93 C94 H94 118.9
C96 C95 C94 119.2(3)
C96 C95 H95 120.4
C94 C95 H95 120.4
N91 C96 C95 126.5(3)
N91 C96 H96 116.7
C95 C96 H96 116.7
C102 N101 C106 117.0(2)
N101 C102 C103 123.5(2)
N101 C102 H102 118.3
C103 C102 H102 118.3
C104 C103 C102 118.5(2)
C104 C103 H103 120.7
C102 C103 H103 120.7
C105 C104 C103 118.8(2)
C105 C104 H104 120.6
C103 C104 H104 120.6
C104 C105 C106 118.9(2)
C104 C105 H105 120.6
C106 C105 H105 120.6
N101 C106 C105 123.3(2)
N101 C106 H106 118.4
C105 C106 H106 118.4

loop_
_geom_bond_atom_site_label_1
_geom_bond_atom_site_label_2
_geom_bond_distance
S1 C2 1.704(2)
N1 C2 1.334(3)
N1 H001 0.848(14)
N1 H002 0.852(14)
S2 C5 1.709(2)
C2 N3 1.330(3)
N3 H003 0.842(13)
N3 H004 0.849(13)
S3 C8 1.696(2)
N4 C5 1.330(3)
N4 H005 0.851(13)
N4 H006 0.847(14)
S4 C11 1.706(2)
C5 N6 1.327(3)
S5 C14 1.709(2)
N6 H007 0.857(13)
N6 H008 0.860(14)
S6 C17 1.713(2)
N7 C8 1.322(3)
N7 H009 0.855(13)
N7 H010 0.852(14)
S7 C20 1.699(2)
C8 N9 1.337(3)
S8 C23 1.709(2)
N9 H011 0.852(14)
N9 H012 0.853(14)
N10 C11 1.331(3)
N10 H013 0.861(14)
N10 H014 0.853(14)
C11 N12 1.327(3)
N12 H015 0.866(14)
N12 H016 0.852(14)
N13 C14 1.330(3)
N13 H017 0.857(14)
N13 H018 0.853(14)
C14 N15 1.331(3)
N15 H019 0.847(14)
N15 H020 0.848(14)
N16 C17 1.323(3)
N16 H021 0.871(14)
N16 H022 0.859(14)
C17 N18 1.333(3)
N18 H023 0.857(14)
N18 H024 0.847(14)
N19 C20 1.334(3)
N19 H025 0.851(14)
N19 H026 0.849(14)
C20 N21 1.320(3)
N21 H027 0.851(14)
N21 H028 0.859(14)
N22 C23 1.326(3)
N22 H029 0.858(14)
N22 H030 0.855(14)
C23 N24 1.331(3)
N24 H031 0.851(14)
N24 H032 0.850(14)
N31 C32 1.331(3)
N31 C36 1.337(3)
C32 C33 1.377(4)
C32 H32 0.9500
C33 C34 1.370(4)
C33 H33 0.9500
C34 C35 1.373(4)
C34 H34 0.9500
C35 C36 1.376(4)
C35 H35 0.9500
C36 H36 0.9500
N41 C42 1.322(3)
N41 C46 1.333(4)
C42 C43 1.367(4)
C42 H42 0.9500
C43 C44 1.372(4)
C43 H43 0.9500
C44 C45 1.368(4)
C44 H44 0.9500
C45 C46 1.368(4)
C45 H45 0.9500
C46 H46 0.9500
N51 C56 1.323(3)
N51 C52 1.338(4)
C52 C53 1.405(5)
C52 H52 0.9500
C53 C54 1.367(5)
C53 H53 0.9500
C54 C55 1.338(4)
C54 H54 0.9500
C55 C56 1.354(4)
C55 H55 0.9500
C56 H56 0.9500
N61 C66 1.332(3)
N61 C62 1.333(3)
C62 C63 1.380(4)
C62 H62 0.9500
C63 C64 1.376(4)
C63 H63 0.9500
C64 C65 1.363(4)
C64 H64 0.9500
C65 C66 1.373(4)
C65 H65 0.9500
C66 H66 0.9500
N71 C76 1.339(3)
N71 C72 1.341(3)
C72 C73 1.383(3)
C72 H72 0.9500
C73 C74 1.377(4)
C73 H73 0.9500
C74 C75 1.378(4)
C74 H74 0.9500
C75 C76 1.385(3)
C75 H75 0.9500
C76 H76 0.9500
N81 C82 1.334(3)
N81 C86 1.335(3)
C82 C83 1.377(3)
C82 H82 0.9500
C83 C84 1.385(3)
C83 H83 0.9500
C84 C85 1.379(3)
C84 H84 0.9500
C85 C86 1.378(3)
C85 H85 0.9500
C86 H86 0.9500
N91 C96 1.299(4)
N91 C92 1.389(4)
C92 C93 1.438(5)
C92 H92 0.9500
C93 C94 1.354(4)
C93 H93 0.9500
C94 C95 1.311(4)
C94 H94 0.9500
C95 C96 1.311(4)
C95 H95 0.9500
C96 H96 0.9500
N101 C102 1.326(3)
N101 C106 1.343(3)
C102 C103 1.388(3)
C102 H102 0.9500
C103 C104 1.375(4)
C103 H103 0.9500
C104 C105 1.372(4)
C104 H104 0.9500
C105 C106 1.378(4)
C105 H105 0.9500
C106 H106 0.9500

loop_
_geom_hbond_atom_site_label_D
_geom_hbond_atom_site_label_H
_geom_hbond_atom_site_label_A
_geom_hbond_site_symmetry_A
_geom_hbond_distance_DH
_geom_hbond_distance_HA
_geom_hbond_distance_DA
_geom_hbond_angle_DHA
_geom_hbond_publ_flag
N1 H001 N31 . 0.848(14) 2.33(2) 3.057(3) 144(3) yes
N1 H002 S2 . 0.852(14) 2.580(14) 3.427(2) 173(2) yes
N3 H003 N31 . 0.842(13) 2.55(2) 3.206(3) 136(2) yes
N3 H004 S2 1_565 0.849(13) 2.526(14) 3.367(2) 171(2) yes
N4 H005 N41 . 0.851(13) 2.326(19) 3.054(3) 144(2) yes
N4 H006 S1 . 0.847(14) 2.524(14) 3.363(2) 171(2) yes
N6 H007 N41 . 0.857(13) 2.441(19) 3.136(3) 139(2) yes
N6 H008 S1 1_545 0.860(14) 2.557(14) 3.414(2) 175(2) yes
N7 H009 N51 . 0.855(13) 2.194(16) 2.999(3) 157(2) yes
N7 H010 S4 . 0.852(14) 2.578(14) 3.422(2) 171(2) yes
N9 H011 N51 . 0.852(14) 2.48(2) 3.200(3) 143(2) yes
N9 H012 S4 1_565 0.853(14) 2.497(14) 3.340(2) 170(2) yes
N10 H013 N61 . 0.861(14) 2.36(2) 3.121(3) 148(3) yes
N10 H014 S3 . 0.853(14) 2.538(14) 3.384(2) 172(2) yes
N12 H015 N61 . 0.866(14) 2.312(19) 3.073(3) 147(2) yes
N12 H016 S3 1_545 0.852(14) 2.581(15) 3.429(2) 174(3) yes
N13 H017 N71 . 0.857(14) 2.197(19) 2.964(3) 149(2) yes
N13 H018 S5 2_556 0.853(14) 2.540(15) 3.389(2) 174(3) yes
N15 H019 S6 . 0.847(14) 2.93(2) 3.560(2) 133(2) yes
N15 H020 S5 2_546 0.848(14) 2.549(15) 3.390(2) 172(2) yes
N16 H021 N81 . 0.871(14) 2.116(16) 2.935(3) 156(2) yes
N16 H022 S7 . 0.859(14) 2.527(15) 3.375(2) 170(2) yes
N18 H023 S8 2_656 0.857(14) 2.75(2) 3.417(2) 136(2) yes
N18 H024 S7 1_565 0.847(14) 2.525(14) 3.369(2) 174(2) yes
N19 H025 N91 . 0.851(14) 2.45(2) 3.179(3) 145(3) yes
N19 H026 S6 . 0.849(14) 2.578(15) 3.423(2) 174(3) yes
N21 H027 N91 . 0.851(14) 2.20(2) 2.990(3) 155(3) yes
N21 H028 S6 1_545 0.859(14) 2.514(15) 3.367(2) 172(2) yes
N22 H029 N101 . 0.858(14) 2.126(16) 2.948(3) 160(3) yes
N22 H030 S8 2_656 0.855(14) 2.546(15) 3.393(2) 172(2) yes
N24 H031 S7 . 0.851(14) 2.98(2) 3.575(2) 129(2) yes
N24 H032 S8 2_646 0.850(14) 2.568(14) 3.414(2) 173(2) yes

loop_
_geom_torsion_atom_site_label_1
_geom_torsion_atom_site_label_2
_geom_torsion_atom_site_label_3
_geom_torsion_atom_site_label_4
_geom_torsion
C36 N31 C32 C33 0.4(4)
N31 C32 C33 C34 0.1(4)
C32 C33 C34 C35 -0.8(4)
C33 C34 C35 C36 1.1(4)
C32 N31 C36 C35 0.0(4)
C34 C35 C36 N31 -0.7(4)
C46 N41 C42 C43 0.7(5)
N41 C42 C43 C44 -0.8(5)
C42 C43 C44 C45 0.2(4)
C43 C44 C45 C46 0.5(4)
C42 N41 C46 C45 0.0(5)
C44 C45 C46 N41 -0.6(5)
C56 N51 C52 C53 0.3(4)
N51 C52 C53 C54 0.2(5)
C52 C53 C54 C55 -0.4(5)
C53 C54 C55 C56 0.0(5)
C52 N51 C56 C55 -0.8(4)
C54 C55 C56 N51 0.6(5)
C66 N61 C62 C63 -0.3(4)
N61 C62 C63 C64 0.4(4)
C62 C63 C64 C65 -0.2(4)
C63 C64 C65 C66 0.1(4)
C62 N61 C66 C65 0.2(4)
C64 C65 C66 N61 0.0(4)
C76 N71 C72 C73 -0.2(4)
N71 C72 C73 C74 0.4(4)
C72 C73 C74 C75 -0.4(4)
C73 C74 C75 C76 0.2(4)
C72 N71 C76 C75 -0.1(4)
C74 C75 C76 N71 0.1(4)
C86 N81 C82 C83 -0.2(4)
N81 C82 C83 C84 -0.5(4)
C82 C83 C84 C85 1.2(4)
C83 C84 C85 C86 -1.1(4)
C82 N81 C86 C85 0.3(4)
C84 C85 C86 N81 0.4(4)
C96 N91 C92 C93 -0.4(4)
N91 C92 C93 C94 -0.3(4)
C92 C93 C94 C95 0.7(4)
C93 C94 C95 C96 -0.5(5)
C92 N91 C96 C95 0.7(5)
C94 C95 C96 N91 -0.3(5)
C106 N101 C102 C103 0.2(4)
N101 C102 C103 C104 0.2(4)
C102 C103 C104 C105 -1.1(4)
C103 C104 C105 C106 1.5(4)
C102 N101 C106 C105 0.3(4)
C104 C105 C106 N101 -1.1(4)

_cod_database_fobs_code 2021052
